data_1568862
loop_
_publ_author_name
'Mai, Jonathan'
'R&#xf6;sch, Bastian'
'Patel, Neha'
'Langer, Jens'
'Harder, Sjoerd'

_publ_section_title
;
 On the existence of low-valent magnesium-calcium complexes.
;
_journal_issue 18
_journal_name_full 'Chemical science'
_journal_page_first 4724
_journal_page_last 4734
_journal_paper_doi 10.1039/d3sc00909b
_journal_volume 14
_journal_year 2023
_chemical_formula_moiety 'C84 H122 Ca2 N4'
_chemical_formula_sum 'C84 H122 Ca2 N4'
_chemical_formula_weight 1268.01
_space_group_crystal_system monoclinic
_space_group_IT_number 15
_space_group_name_Hall '-C 2yc'
_space_group_name_H-M_alt 'C 1 2/c 1'
_atom_sites_solution_hydrogens mixed
_atom_sites_solution_primary dual
_audit_creation_date 2022-11-11
_audit_creation_method
;
Olex2 1.5
(compiled 2022.04.07 svn.rca3783a0 for OlexSys, GUI svn.r6498)
;
_audit_update_record
;
2023-02-08 deposited with the CCDC.	2023-04-13 downloaded from the CCDC.
;
_cell_angle_alpha 90
_cell_angle_beta 90.0659(10)
_cell_angle_gamma 90
_cell_formula_units_Z 4
_cell_length_a 29.7787(3)
_cell_length_b 16.8207(2)
_cell_length_c 14.94992(17)
_cell_measurement_reflns_used 7026
_cell_measurement_temperature 100.0(1)
_cell_measurement_theta_max 72.6650
_cell_measurement_theta_min 2.9310
_cell_volume 7488.39(14)
_computing_cell_refinement 'CrysAlisPro 1.171.40.67a (Rigaku OD, 2019)'
_computing_data_collection 'CrysAlisPro 1.171.40.67a (Rigaku OD, 2019)'
_computing_data_reduction 'CrysAlisPro 1.171.40.67a (Rigaku OD, 2019)'
_computing_molecular_graphics 'Olex2 1.5 (Dolomanov et al., 2009)'
_computing_publication_material 'Olex2 1.5 (Dolomanov et al., 2009)'
_computing_structure_refinement 'SHELXL 2019/2 (Sheldrick, 2015)'
_computing_structure_solution 'SHELXT  (Sheldrick, 2015)'
_diffrn_ambient_environment N~2~
_diffrn_ambient_temperature 100.0(1)
_diffrn_detector 'CCD plate'
_diffrn_detector_area_resol_mean 10.5806
_diffrn_detector_type AtlasS2
_diffrn_measured_fraction_theta_full 0.997
_diffrn_measured_fraction_theta_max 0.970
_diffrn_measurement_details
;
List of Runs (angles in degrees, time in seconds):

  # Type    Start    End  Width  t~exp~   \w     \q     \k     \f   Frames
#--------------------------------------------------------------------------
  1  \w    -66.00  27.00   0.50    0.50    --  -41.48  38.00  60.00  186
  2  \w    -85.00 -55.00   0.50    0.50    --  -41.48 125.00 -30.00   60
  3  \w   -102.00 -18.00   0.50    0.50    --  -41.48 -38.00-120.00  168
  4  \w    148.00 177.00   0.50    1.40    --  104.33  77.00   0.00   58
  5  \w     48.00 105.00   0.50    1.40    --  104.33-125.00-120.00  114
  6  \w     86.00 172.00   0.50    1.40    --  104.33  30.00  30.00  172
  7  \w     28.00 127.00   0.50    1.40    --  104.33 -30.00-150.00  198
  8  \w     81.00 108.00   0.50    1.40    --  104.33-125.00 150.00   54
  9  \w     32.00 122.00   0.50    1.40    --  104.33 -61.00  60.00  180
;
_diffrn_measurement_device 'four-circle diffractometer'
_diffrn_measurement_device_type 'SuperNova, Dual, Cu at home/near, AtlasS2'
_diffrn_measurement_method '\w scans'
_diffrn_orient_matrix_type 'CrysAlisPro convention (1999,Acta A55,543-557)'
_diffrn_orient_matrix_UB_11 0.0278284000
_diffrn_orient_matrix_UB_12 -0.0045025000
_diffrn_orient_matrix_UB_13 0.0867461000
_diffrn_orient_matrix_UB_21 0.0434452000
_diffrn_orient_matrix_UB_22 0.0116302000
_diffrn_orient_matrix_UB_23 -0.0542449000
_diffrn_orient_matrix_UB_31 -0.0041013000
_diffrn_orient_matrix_UB_32 0.0907790000
_diffrn_orient_matrix_UB_33 0.0114911000
_diffrn_radiation_monochromator mirror
_diffrn_radiation_probe x-ray
_diffrn_radiation_type 'Cu K\a'
_diffrn_radiation_wavelength 1.54184
_diffrn_reflns_av_R_equivalents 0.0208
_diffrn_reflns_av_unetI/netI 0.0281
_diffrn_reflns_Laue_measured_fraction_full 0.997
_diffrn_reflns_Laue_measured_fraction_max 0.970
_diffrn_reflns_limit_h_max 34
_diffrn_reflns_limit_h_min -36
_diffrn_reflns_limit_k_max 20
_diffrn_reflns_limit_k_min -11
_diffrn_reflns_limit_l_max 18
_diffrn_reflns_limit_l_min -18
_diffrn_reflns_number 13885
_diffrn_reflns_point_group_measured_fraction_full 0.997
_diffrn_reflns_point_group_measured_fraction_max 0.970
_diffrn_reflns_theta_full 67.684
_diffrn_reflns_theta_max 72.705
_diffrn_reflns_theta_min 2.968
_diffrn_source 'micro-focus sealed X-ray tube'
_diffrn_source_type 'SuperNova (Cu) X-ray Source'
_exptl_absorpt_coefficient_mu 1.652
_exptl_absorpt_correction_T_max 1.000
_exptl_absorpt_correction_T_min 0.293
_exptl_absorpt_correction_type gaussian
_exptl_absorpt_process_details
;
CrysAlisPro 1.171.40.67a (Rigaku Oxford Diffraction, 2019)
Numerical absorption correction based on gaussian integration over
			a multifaceted crystal model
Empirical absorption correction using spherical harmonics,
 implemented in SCALE3 ABSPACK scaling algorithm.
;
_exptl_crystal_colour 'clear black'
_exptl_crystal_colour_lustre clear
_exptl_crystal_colour_primary black
_exptl_crystal_density_diffrn 1.125
_exptl_crystal_description block
_exptl_crystal_F_000 2776
_exptl_crystal_size_max 0.403
_exptl_crystal_size_mid 0.345
_exptl_crystal_size_min 0.225
_refine_diff_density_max 0.695
_refine_diff_density_min -0.381
_refine_diff_density_rms 0.043
_refine_ls_extinction_method none
_refine_ls_goodness_of_fit_ref 1.041
_refine_ls_hydrogen_treatment mixed
_refine_ls_matrix_type full
_refine_ls_number_parameters 435
_refine_ls_number_reflns 7238
_refine_ls_number_restraints 0
_refine_ls_restrained_S_all 1.041
_refine_ls_R_factor_all 0.0377
_refine_ls_R_factor_gt 0.0350
_refine_ls_shift/su_max 0.004
_refine_ls_shift/su_mean 0.000
_refine_ls_structure_factor_coef Fsqd
_refine_ls_weighting_details 'w=1/[\s^2^(Fo^2^)+(0.0447P)^2^+5.2666P] where P=(Fo^2^+2Fc^2^)/3'
_refine_ls_weighting_scheme calc
_refine_ls_wR_factor_gt 0.0890
_refine_ls_wR_factor_ref 0.0917
_reflns_Friedel_coverage 0.000
_reflns_number_gt 6693
_reflns_number_total 7238
_reflns_threshold_expression 'I > 2\s(I)'
_cod_data_source_file d3sc00909b2.cif
_cod_data_source_block hasj210304a
_cod_depositor_comments 'Adding full bibliography for 1568860--1568864.cif.'
_cod_original_cell_volume 7488.40(15)
_cod_database_code 1568862
_shelx_shelxl_version_number 2019/2
_chemical_oxdiff_formula C84H122Ca2N4
_shelx_space_group_comment
;
The symmetry employed for this shelxl refinement is uniquely defined
by the following loop, which should always be used as a source of
symmetry information in preference to the above space-group names.
They are only intended as comments.
;
_shelx_estimated_absorpt_t_max 0.708
_shelx_estimated_absorpt_t_min 0.556
_olex2_refinement_description
;
1. Fixed Uiso
 At 1.2 times of:
  All H(H) groups, All C(H) groups, All C(H,H) groups
 At 1.5 times of:
  All C(H,H,H) groups
2.a Ternary CH refined with riding coordinates:
 C12(H12), C17(H17), C28(H28), C33(H33)
2.b Secondary CH2 refined with riding coordinates:
 C13(H13A,H13B), C15(H15A,H15B), C18(H18A,H18B), C20(H20A,H20B), C29(H29A,
 H29B), C31(H31A,H31B), C34(H34A,H34B), C36(H36A,H36B)
2.c Aromatic/amide H refined with riding coordinates:
 C8(H8), C9(H9), C10(H10), C24(H24), C25(H25), C26(H26)
2.d Idealised Me refined as rotating group:
 C1(H1A,H1B,H1C), C5(H5A,H5B,H5C), C14(H14A,H14B,H14C), C16(H16A,H16B,H16C),
 C19(H19A,H19B,H19C), C21(H21A,H21B,H21C), C30(H30A,H30B,H30C), C32(H32A,H32B,
 H32C), C35(H35A,H35B,H35C), C37(H37A,H37B,H37C)
;
_olex2_date_sample_data_collection 2021-03-04
_olex2_submission_special_instructions 'No special instructions were received'
_oxdiff_exptl_absorpt_empirical_details
;
Empirical correction (ABSPACK) includes:
- Absorption correction using spherical harmonics
- Frame scaling
;
_oxdiff_exptl_absorpt_empirical_full_max 1.245
_oxdiff_exptl_absorpt_empirical_full_min 0.820

loop_
_space_group_symop_operation_xyz
'x, y, z'
'-x, y, -z+1/2'
'x+1/2, y+1/2, z'
'-x+1/2, y+1/2, -z+1/2'
'-x, -y, -z'
'x, -y, z-1/2'
'-x+1/2, -y+1/2, -z'
'x+1/2, -y+1/2, z-1/2'

loop_
_atom_site_label
_atom_site_type_symbol
_atom_site_fract_x
_atom_site_fract_y
_atom_site_fract_z
_atom_site_U_iso_or_equiv
_atom_site_adp_type
_atom_site_occupancy
_atom_site_site_symmetry_order
_atom_site_calc_flag
_atom_site_refinement_flags_posn
_atom_site_refinement_flags_adp
_atom_site_refinement_flags_occupancy
_atom_site_disorder_assembly
_atom_site_disorder_group
Ca1 Ca 0.66038(2) 0.27239(2) 0.43456(2) 0.01744(8) Uani 1 1 d . . . . .
N1 N 0.59907(3) 0.35817(6) 0.42688(7) 0.0139(2) Uani 1 1 d . . . . .
N2 N 0.61883(3) 0.21116(6) 0.31860(7) 0.0141(2) Uani 1 1 d . . . . .
C1 C 0.53483(4) 0.43395(8) 0.36851(8) 0.0199(3) Uani 1 1 d . . . . .
H1A H 0.514864 0.426197 0.419837 0.030 Uiso 1 1 calc R U . . .
H1B H 0.517006 0.435596 0.313405 0.030 Uiso 1 1 calc R U . . .
H1C H 0.551178 0.484144 0.375468 0.030 Uiso 1 1 calc R U . . .
C2 C 0.56810(4) 0.36560(7) 0.36361(8) 0.0146(2) Uani 1 1 d . . . . .
C3 C 0.56300(4) 0.31339(7) 0.29086(8) 0.0159(2) Uani 1 1 d . . . . .
H3 H 0.5396(5) 0.3275(9) 0.2489(10) 0.017(4) Uiso 1 1 d . . . . .
C4 C 0.58483(4) 0.24087(7) 0.27190(8) 0.0149(2) Uani 1 1 d . . . . .
C5 C 0.56671(4) 0.19645(8) 0.19097(8) 0.0199(3) Uani 1 1 d . . . . .
H5A H 0.588486 0.199608 0.141997 0.030 Uiso 1 1 calc R U . . .
H5B H 0.538280 0.220501 0.171975 0.030 Uiso 1 1 calc R U . . .
H5C H 0.561683 0.140612 0.206762 0.030 Uiso 1 1 calc R U . . .
C6 C 0.59538(4) 0.40829(7) 0.50409(8) 0.0151(2) Uani 1 1 d . . . . .
C7 C 0.62164(4) 0.47781(7) 0.51097(8) 0.0175(2) Uani 1 1 d . . . . .
C8 C 0.61860(4) 0.52232(8) 0.58991(9) 0.0220(3) Uani 1 1 d . . . . .
H8 H 0.635954 0.569416 0.595875 0.026 Uiso 1 1 calc R U . . .
C9 C 0.59095(5) 0.49923(8) 0.65923(9) 0.0240(3) Uani 1 1 d . . . . .
H9 H 0.589939 0.529691 0.712708 0.029 Uiso 1 1 calc R U . . .
C10 C 0.56453(4) 0.43136(8) 0.65086(9) 0.0209(3) Uani 1 1 d . . . . .
H10 H 0.545354 0.416205 0.698652 0.025 Uiso 1 1 calc R U . . .
C11 C 0.56579(4) 0.38529(7) 0.57336(8) 0.0167(2) Uani 1 1 d . . . . .
C12 C 0.65048(4) 0.50614(8) 0.43302(9) 0.0189(3) Uani 1 1 d . . . . .
H12 H 0.641032 0.474225 0.379793 0.023 Uiso 1 1 calc R U . . .
C13 C 0.64071(5) 0.59352(8) 0.41002(10) 0.0266(3) Uani 1 1 d . . . . .
H13A H 0.607912 0.600117 0.401995 0.032 Uiso 1 1 calc R U . . .
H13B H 0.649944 0.627129 0.461192 0.032 Uiso 1 1 calc R U . . .
C14 C 0.66440(5) 0.62320(9) 0.32605(11) 0.0324(3) Uani 1 1 d . . . . .
H14A H 0.656762 0.588627 0.275510 0.049 Uiso 1 1 calc R U . . .
H14B H 0.696953 0.622387 0.335661 0.049 Uiso 1 1 calc R U . . .
H14C H 0.654702 0.677660 0.313016 0.049 Uiso 1 1 calc R U . . .
C15 C 0.70096(4) 0.48944(8) 0.44687(9) 0.0200(3) Uani 1 1 d . . . . .
H15A H 0.704756 0.431963 0.458953 0.024 Uiso 1 1 calc R U . . .
H15B H 0.716790 0.501319 0.390231 0.024 Uiso 1 1 calc R U . . .
C16 C 0.72381(5) 0.53566(8) 0.52182(10) 0.0265(3) Uani 1 1 d . . . . .
H16A H 0.718341 0.592647 0.513641 0.040 Uiso 1 1 calc R U . . .
H16B H 0.756199 0.525384 0.520437 0.040 Uiso 1 1 calc R U . . .
H16C H 0.711600 0.518667 0.579580 0.040 Uiso 1 1 calc R U . . .
C17 C 0.53538(4) 0.31307(7) 0.56082(8) 0.0174(2) Uani 1 1 d . . . . .
H17 H 0.530497 0.307832 0.494895 0.021 Uiso 1 1 calc R U . . .
C18 C 0.55843(4) 0.23537(8) 0.59091(9) 0.0202(3) Uani 1 1 d . . . . .
H18A H 0.539864 0.189986 0.570619 0.024 Uiso 1 1 calc R U . . .
H18B H 0.587811 0.231395 0.560296 0.024 Uiso 1 1 calc R U . . .
C19 C 0.56622(5) 0.22710(9) 0.69135(9) 0.0258(3) Uani 1 1 d . . . . .
H19A H 0.585131 0.180528 0.702929 0.039 Uiso 1 1 calc R U . . .
H19B H 0.537304 0.220538 0.721702 0.039 Uiso 1 1 calc R U . . .
H19C H 0.581229 0.274909 0.713959 0.039 Uiso 1 1 calc R U . . .
C20 C 0.48870(4) 0.32433(8) 0.60208(9) 0.0202(3) Uani 1 1 d . . . . .
H20A H 0.491462 0.324400 0.668080 0.024 Uiso 1 1 calc R U . . .
H20B H 0.476637 0.376685 0.583653 0.024 Uiso 1 1 calc R U . . .
C21 C 0.45576(5) 0.25954(9) 0.57415(10) 0.0274(3) Uani 1 1 d . . . . .
H21A H 0.453118 0.258782 0.508806 0.041 Uiso 1 1 calc R U . . .
H21B H 0.426284 0.270341 0.600575 0.041 Uiso 1 1 calc R U . . .
H21C H 0.466704 0.207837 0.595098 0.041 Uiso 1 1 calc R U . . .
C22 C 0.63893(4) 0.13837(7) 0.28871(8) 0.0151(2) Uani 1 1 d . . . . .
C23 C 0.67089(4) 0.14128(7) 0.21861(8) 0.0168(2) Uani 1 1 d . . . . .
C24 C 0.69167(4) 0.07111(8) 0.19205(9) 0.0212(3) Uani 1 1 d . . . . .
H24 H 0.712692 0.072175 0.144326 0.025 Uiso 1 1 calc R U . . .
C25 C 0.68216(5) -0.00047(8) 0.23422(9) 0.0235(3) Uani 1 1 d . . . . .
H25 H 0.696056 -0.048179 0.214493 0.028 Uiso 1 1 calc R U . . .
C26 C 0.65229(5) -0.00198(8) 0.30527(9) 0.0218(3) Uani 1 1 d . . . . .
H26 H 0.646540 -0.050928 0.334808 0.026 Uiso 1 1 calc R U . . .
C27 C 0.63043(4) 0.06677(7) 0.33445(8) 0.0174(2) Uani 1 1 d . . . . .
C28 C 0.68533(4) 0.22203(7) 0.18259(8) 0.0175(2) Uani 1 1 d . . . . .
H28 H 0.657978 0.256437 0.179866 0.021 Uiso 1 1 calc R U . . .
C29 C 0.71804(4) 0.25996(8) 0.25094(9) 0.0218(3) Uani 1 1 d . . . . .
H29A H 0.713835 0.233720 0.309607 0.026 Uiso 1 1 calc R U . . .
H29B H 0.749227 0.249469 0.231319 0.026 Uiso 1 1 calc R U . . .
C30 C 0.71205(6) 0.34914(9) 0.26288(11) 0.0348(4) Uani 1 1 d . . . . .
H30A H 0.719416 0.376328 0.206802 0.052 Uiso 1 1 calc R U . . .
H30B H 0.732058 0.368015 0.310452 0.052 Uiso 1 1 calc R U . . .
H30C H 0.680833 0.360544 0.279081 0.052 Uiso 1 1 calc R U . . .
C31 C 0.70636(5) 0.22132(8) 0.08884(9) 0.0215(3) Uani 1 1 d . . . . .
H31A H 0.717557 0.275346 0.074995 0.026 Uiso 1 1 calc R U . . .
H31B H 0.732500 0.184956 0.089187 0.026 Uiso 1 1 calc R U . . .
C32 C 0.67424(5) 0.19556(9) 0.01510(9) 0.0282(3) Uani 1 1 d . . . . .
H32A H 0.689602 0.198151 -0.042764 0.042 Uiso 1 1 calc R U . . .
H32B H 0.648138 0.231033 0.014312 0.042 Uiso 1 1 calc R U . . .
H32C H 0.664305 0.140920 0.026267 0.042 Uiso 1 1 calc R U . . .
C33 C 0.59914(4) 0.06564(7) 0.41529(8) 0.0182(2) Uani 1 1 d . . . . .
H33 H 0.602225 0.118661 0.444921 0.022 Uiso 1 1 calc R U . . .
C34 C 0.54941(5) 0.05740(10) 0.38847(10) 0.0303(3) Uani 1 1 d . . . . .
H34A H 0.530561 0.065705 0.442172 0.036 Uiso 1 1 calc R U . . .
H34B H 0.541918 0.099769 0.344981 0.036 Uiso 1 1 calc R U . . .
C35 C 0.53771(6) -0.02267(15) 0.34750(15) 0.0598(6) Uani 1 1 d . . . . .
H35A H 0.557233 -0.032715 0.296003 0.090 Uiso 1 1 calc R U . . .
H35B H 0.506290 -0.022318 0.327909 0.090 Uiso 1 1 calc R U . . .
H35C H 0.542051 -0.064620 0.392175 0.090 Uiso 1 1 calc R U . . .
C36 C 0.61331(5) 0.00331(8) 0.48491(9) 0.0224(3) Uani 1 1 d . . . . .
H36A H 0.609831 -0.050297 0.458447 0.027 Uiso 1 1 calc R U . . .
H36B H 0.645506 0.010888 0.499085 0.027 Uiso 1 1 calc R U . . .
C37 C 0.58635(5) 0.00707(9) 0.57174(9) 0.0266(3) Uani 1 1 d . . . . .
H37A H 0.555471 -0.010359 0.560318 0.040 Uiso 1 1 calc R U . . .
H37B H 0.586106 0.061826 0.594136 0.040 Uiso 1 1 calc R U . . .
H37C H 0.600193 -0.027832 0.616428 0.040 Uiso 1 1 calc R U . . .
C38 C 0.71378(4) 0.15883(8) 0.49461(9) 0.0201(3) Uani 1 1 d . . . . .
C39 C 0.75050(4) 0.21094(7) 0.47904(8) 0.0160(2) Uani 1 1 d . . . . .
C40 C 0.78821(4) 0.19169(8) 0.42432(8) 0.0184(3) Uani 1 1 d . . . . .
H40 H 0.7886(5) 0.1394(10) 0.3954(11) 0.022(4) Uiso 1 1 d . . . . .
H38 H 0.7128(6) 0.1089(10) 0.4657(11) 0.026 Uiso 1 1 d . U . . .
C41 C 0.81812(4) 0.25266(9) 0.39412(9) 0.0219(3) Uani 1 1 d . . . . .
H41 H 0.8389(6) 0.2407(10) 0.3425(12) 0.028(4) Uiso 1 1 d . . . . .
C42 C 0.81744(4) 0.32612(8) 0.43396(9) 0.0220(3) Uani 1 1 d . . . . .
H42 H 0.8385(6) 0.3665(11) 0.4139(12) 0.032(4) Uiso 1 1 d . . . . .

loop_
_atom_site_aniso_label
_atom_site_aniso_U_11
_atom_site_aniso_U_22
_atom_site_aniso_U_33
_atom_site_aniso_U_23
_atom_site_aniso_U_13
_atom_site_aniso_U_12
Ca1 0.01632(13) 0.01855(13) 0.01745(13) -0.00364(9) -0.00496(9) 0.00487(9)
N1 0.0142(5) 0.0137(5) 0.0139(5) -0.0009(4) 0.0016(4) 0.0013(4)
N2 0.0154(5) 0.0133(5) 0.0137(5) -0.0008(4) -0.0001(4) 0.0014(4)
C1 0.0206(6) 0.0200(6) 0.0191(6) -0.0007(5) -0.0015(5) 0.0071(5)
C2 0.0145(5) 0.0135(5) 0.0158(6) 0.0027(4) 0.0032(4) 0.0015(4)
C3 0.0150(6) 0.0183(6) 0.0144(5) 0.0013(5) -0.0025(4) 0.0029(5)
C4 0.0146(5) 0.0167(6) 0.0134(5) 0.0004(4) 0.0005(4) -0.0007(5)
C5 0.0197(6) 0.0213(6) 0.0187(6) -0.0042(5) -0.0042(5) 0.0027(5)
C6 0.0151(5) 0.0146(6) 0.0155(6) -0.0006(5) -0.0009(4) 0.0041(4)
C7 0.0163(6) 0.0169(6) 0.0193(6) -0.0009(5) 0.0007(5) 0.0020(5)
C8 0.0220(6) 0.0185(6) 0.0254(7) -0.0052(5) 0.0007(5) -0.0024(5)
C9 0.0267(7) 0.0249(7) 0.0205(6) -0.0091(5) 0.0021(5) 0.0008(5)
C10 0.0213(6) 0.0232(6) 0.0183(6) -0.0028(5) 0.0040(5) 0.0005(5)
C11 0.0166(6) 0.0163(6) 0.0172(6) -0.0003(5) 0.0003(5) 0.0029(5)
C12 0.0194(6) 0.0175(6) 0.0199(6) 0.0004(5) 0.0017(5) -0.0021(5)
C13 0.0242(7) 0.0219(7) 0.0338(8) 0.0061(6) -0.0013(6) 0.0011(5)
C14 0.0330(8) 0.0295(8) 0.0347(8) 0.0133(6) -0.0073(6) -0.0065(6)
C15 0.0193(6) 0.0180(6) 0.0228(6) 0.0008(5) 0.0026(5) -0.0002(5)
C16 0.0222(6) 0.0231(7) 0.0341(7) -0.0030(6) -0.0019(6) -0.0018(5)
C17 0.0182(6) 0.0174(6) 0.0166(6) -0.0003(5) 0.0019(5) 0.0002(5)
C18 0.0192(6) 0.0184(6) 0.0230(6) -0.0002(5) 0.0041(5) 0.0019(5)
C19 0.0256(7) 0.0271(7) 0.0248(7) 0.0045(5) 0.0041(5) 0.0049(5)
C20 0.0185(6) 0.0194(6) 0.0227(6) 0.0001(5) 0.0026(5) 0.0016(5)
C21 0.0201(6) 0.0320(7) 0.0302(7) -0.0028(6) 0.0024(5) -0.0035(6)
C22 0.0148(5) 0.0154(6) 0.0152(5) -0.0026(4) -0.0034(4) 0.0022(4)
C23 0.0163(6) 0.0188(6) 0.0154(6) -0.0013(5) -0.0028(4) 0.0022(5)
C24 0.0198(6) 0.0240(7) 0.0198(6) -0.0026(5) 0.0016(5) 0.0050(5)
C25 0.0261(7) 0.0193(6) 0.0251(7) -0.0038(5) 0.0004(5) 0.0088(5)
C26 0.0264(7) 0.0151(6) 0.0238(6) 0.0006(5) -0.0008(5) 0.0033(5)
C27 0.0174(6) 0.0166(6) 0.0181(6) -0.0011(5) -0.0024(5) 0.0009(5)
C28 0.0171(6) 0.0192(6) 0.0161(6) -0.0011(5) -0.0003(5) 0.0006(5)
C29 0.0181(6) 0.0293(7) 0.0180(6) -0.0021(5) -0.0003(5) -0.0030(5)
C30 0.0466(9) 0.0290(8) 0.0288(8) -0.0053(6) -0.0041(7) -0.0107(7)
C31 0.0242(6) 0.0229(7) 0.0175(6) -0.0001(5) 0.0026(5) -0.0018(5)
C32 0.0378(8) 0.0283(7) 0.0183(6) -0.0006(6) -0.0026(6) -0.0035(6)
C33 0.0199(6) 0.0157(6) 0.0191(6) 0.0014(5) 0.0011(5) 0.0005(5)
C34 0.0200(7) 0.0475(9) 0.0234(7) 0.0042(6) 0.0004(5) 0.0020(6)
C35 0.0320(9) 0.0932(17) 0.0542(12) -0.0322(12) 0.0015(8) -0.0256(10)
C36 0.0254(7) 0.0177(6) 0.0242(7) 0.0041(5) 0.0003(5) 0.0010(5)
C37 0.0285(7) 0.0257(7) 0.0255(7) 0.0080(6) 0.0031(6) -0.0014(6)
C38 0.0174(6) 0.0156(6) 0.0272(7) -0.0020(5) -0.0027(5) 0.0001(5)
C39 0.0147(6) 0.0190(6) 0.0143(5) 0.0004(5) -0.0058(4) 0.0038(5)
C40 0.0164(6) 0.0215(6) 0.0171(6) -0.0041(5) -0.0037(5) 0.0034(5)
C41 0.0157(6) 0.0344(7) 0.0156(6) 0.0013(5) -0.0010(5) 0.0019(5)
C42 0.0164(6) 0.0255(7) 0.0241(6) 0.0073(5) -0.0025(5) -0.0031(5)

loop_
_atom_type_symbol
_atom_type_description
_atom_type_scat_dispersion_real
_atom_type_scat_dispersion_imag
_atom_type_scat_source
C C 0.0181 0.0091 'International Tables Vol C Tables 4.2.6.8 and 6.1.1.4'
H H 0.0000 0.0000 'International Tables Vol C Tables 4.2.6.8 and 6.1.1.4'
Ca Ca 0.3641 1.2855 'International Tables Vol C Tables 4.2.6.8 and 6.1.1.4'
N N 0.0311 0.0180 'International Tables Vol C Tables 4.2.6.8 and 6.1.1.4'

loop_
_exptl_crystal_face_index_h
_exptl_crystal_face_index_k
_exptl_crystal_face_index_l
_exptl_crystal_face_perp_dist
-1 1 1 0.1535
-1 -1 1 0.1032
2 1 -2 0.0875
1 -2 0 0.1599
12 9 0 0.1510
2 0 -1 0.1114
-2 1 -2 0.1542
1 0 1 0.1273
-1 -2 -2 0.2043
-1 6 8 0.1529
-12 3 -7 0.1657
-8 -7 -7 0.2022
18 -5 0 0.1458
-19 -2 -1 0.1634
-17 5 0 0.1777
-18 4 1 0.1630
-19 0 1 0.1531
-18 1 3 0.1419
9 5 7 0.1518
-10 7 -5 0.1774
-15 1 -6 0.1683
-2 -1 -1 0.1929
14 2 6 0.1517
1 -3 9 0.1319
3 -10 -3 0.1822

loop_
_geom_angle_atom_site_label_1
_geom_angle_atom_site_label_2
_geom_angle_atom_site_label_3
_geom_angle
_geom_angle_site_symmetry_1
_geom_angle_site_symmetry_3
_geom_angle_publ_flag
N1 Ca1 N2 79.88(4) . . ?
N1 Ca1 C38 159.37(4) . . ?
N1 Ca1 C39 131.62(4) . 7_656 ?
N1 Ca1 C39 160.13(4) . . ?
N1 Ca1 C40 110.29(4) . 7_656 ?
N1 Ca1 C41 109.37(4) . 7_656 ?
N1 Ca1 C42 128.13(4) . 7_656 ?
N2 Ca1 C38 104.38(4) . . ?
N2 Ca1 C39 145.92(4) . 7_656 ?
N2 Ca1 C39 119.18(3) . . ?
N2 Ca1 C40 167.23(4) . 7_656 ?
N2 Ca1 C41 139.32(4) . 7_656 ?
N2 Ca1 C42 113.61(4) . 7_656 ?
C38 Ca1 C39 51.83(4) . 7_656 ?
C38 Ca1 C39 28.76(4) . . ?
C38 Ca1 C40 63.36(4) . 7_656 ?
C38 Ca1 C41 54.34(4) . 7_656 ?
C38 Ca1 C42 31.54(4) . 7_656 ?
C39 Ca1 C39 28.51(5) . 7_656 ?
C40 Ca1 C39 28.75(4) 7_656 7_656 ?
C40 Ca1 C39 51.81(4) 7_656 . ?
C41 Ca1 C39 60.80(4) 7_656 . ?
C41 Ca1 C39 51.97(4) 7_656 7_656 ?
C41 Ca1 C40 31.07(4) 7_656 7_656 ?
C42 Ca1 C39 52.34(4) 7_656 . ?
C42 Ca1 C39 60.94(4) 7_656 7_656 ?
C42 Ca1 C40 54.20(4) 7_656 7_656 ?
C42 Ca1 C41 29.85(4) 7_656 7_656 ?
C2 N1 Ca1 129.63(8) . . ?
C2 N1 C6 117.70(10) . . ?
C6 N1 Ca1 112.67(7) . . ?
C4 N2 Ca1 128.32(8) . . ?
C4 N2 C22 118.42(10) . . ?
C22 N2 Ca1 112.46(7) . . ?
H1A C1 H1B 109.5 . . ?
H1A C1 H1C 109.5 . . ?
H1B C1 H1C 109.5 . . ?
C2 C1 H1A 109.5 . . ?
C2 C1 H1B 109.5 . . ?
C2 C1 H1C 109.5 . . ?
N1 C2 C1 119.32(11) . . ?
N1 C2 C3 124.55(11) . . ?
C3 C2 C1 116.12(10) . . ?
C2 C3 H3 115.2(9) . . ?
C2 C3 C4 130.25(11) . . ?
C4 C3 H3 114.4(9) . . ?
N2 C4 C3 124.83(11) . . ?
N2 C4 C5 120.24(11) . . ?
C3 C4 C5 114.93(10) . . ?
C4 C5 H5A 109.5 . . ?
C4 C5 H5B 109.5 . . ?
C4 C5 H5C 109.5 . . ?
H5A C5 H5B 109.5 . . ?
H5A C5 H5C 109.5 . . ?
H5B C5 H5C 109.5 . . ?
C7 C6 N1 120.22(11) . . ?
C7 C6 C11 121.27(11) . . ?
C11 C6 N1 118.50(11) . . ?
C6 C7 C12 121.07(11) . . ?
C8 C7 C6 117.93(11) . . ?
C8 C7 C12 120.92(11) . . ?
C7 C8 H8 119.3 . . ?
C9 C8 C7 121.43(12) . . ?
C9 C8 H8 119.3 . . ?
C8 C9 H9 120.0 . . ?
C8 C9 C10 120.05(12) . . ?
C10 C9 H9 120.0 . . ?
C9 C10 H10 119.5 . . ?
C9 C10 C11 120.98(12) . . ?
C11 C10 H10 119.5 . . ?
C6 C11 C17 119.85(11) . . ?
C10 C11 C6 118.28(11) . . ?
C10 C11 C17 121.85(11) . . ?
C7 C12 H12 106.4 . . ?
C7 C12 C13 111.29(11) . . ?
C7 C12 C15 112.96(10) . . ?
C13 C12 H12 106.4 . . ?
C13 C12 C15 112.84(11) . . ?
C15 C12 H12 106.4 . . ?
C12 C13 H13A 108.7 . . ?
C12 C13 H13B 108.7 . . ?
H13A C13 H13B 107.6 . . ?
C14 C13 C12 114.18(12) . . ?
C14 C13 H13A 108.7 . . ?
C14 C13 H13B 108.7 . . ?
C13 C14 H14A 109.5 . . ?
C13 C14 H14B 109.5 . . ?
C13 C14 H14C 109.5 . . ?
H14A C14 H14B 109.5 . . ?
H14A C14 H14C 109.5 . . ?
H14B C14 H14C 109.5 . . ?
C12 C15 H15A 108.3 . . ?
C12 C15 H15B 108.3 . . ?
H15A C15 H15B 107.4 . . ?
C16 C15 C12 116.11(11) . . ?
C16 C15 H15A 108.3 . . ?
C16 C15 H15B 108.3 . . ?
C15 C16 H16A 109.5 . . ?
C15 C16 H16B 109.5 . . ?
C15 C16 H16C 109.5 . . ?
H16A C16 H16B 109.5 . . ?
H16A C16 H16C 109.5 . . ?
H16B C16 H16C 109.5 . . ?
C11 C17 H17 106.1 . . ?
C11 C17 C18 111.99(10) . . ?
C11 C17 C20 112.98(10) . . ?
C18 C17 H17 106.1 . . ?
C20 C17 H17 106.1 . . ?
C20 C17 C18 113.00(10) . . ?
C17 C18 H18A 108.4 . . ?
C17 C18 H18B 108.4 . . ?
H18A C18 H18B 107.5 . . ?
C19 C18 C17 115.54(11) . . ?
C19 C18 H18A 108.4 . . ?
C19 C18 H18B 108.4 . . ?
C18 C19 H19A 109.5 . . ?
C18 C19 H19B 109.5 . . ?
C18 C19 H19C 109.5 . . ?
H19A C19 H19B 109.5 . . ?
H19A C19 H19C 109.5 . . ?
H19B C19 H19C 109.5 . . ?
C17 C20 H20A 109.1 . . ?
C17 C20 H20B 109.1 . . ?
H20A C20 H20B 107.8 . . ?
C21 C20 C17 112.63(11) . . ?
C21 C20 H20A 109.1 . . ?
C21 C20 H20B 109.1 . . ?
C20 C21 H21A 109.5 . . ?
C20 C21 H21B 109.5 . . ?
C20 C21 H21C 109.5 . . ?
H21A C21 H21B 109.5 . . ?
H21A C21 H21C 109.5 . . ?
H21B C21 H21C 109.5 . . ?
C23 C22 N2 118.79(11) . . ?
C27 C22 N2 120.23(11) . . ?
C27 C22 C23 120.66(11) . . ?
C22 C23 C28 118.83(11) . . ?
C24 C23 C22 118.76(12) . . ?
C24 C23 C28 122.00(11) . . ?
C23 C24 H24 119.5 . . ?
C25 C24 C23 121.02(12) . . ?
C25 C24 H24 119.5 . . ?
C24 C25 H25 120.2 . . ?
C26 C25 C24 119.67(12) . . ?
C26 C25 H25 120.2 . . ?
C25 C26 H26 119.2 . . ?
C25 C26 C27 121.58(12) . . ?
C27 C26 H26 119.2 . . ?
C22 C27 C33 120.35(11) . . ?
C26 C27 C22 118.18(11) . . ?
C26 C27 C33 121.45(11) . . ?
C23 C28 H28 107.5 . . ?
C23 C28 C29 108.17(10) . . ?
C23 C28 C31 115.54(10) . . ?
C29 C28 H28 107.5 . . ?
C31 C28 H28 107.5 . . ?
C31 C28 C29 110.40(10) . . ?
C28 C29 H29A 108.7 . . ?
C28 C29 H29B 108.7 . . ?
H29A C29 H29B 107.6 . . ?
C30 C29 C28 114.21(12) . . ?
C30 C29 H29A 108.7 . . ?
C30 C29 H29B 108.7 . . ?
C29 C30 H30A 109.5 . . ?
C29 C30 H30B 109.5 . . ?
C29 C30 H30C 109.5 . . ?
H30A C30 H30B 109.5 . . ?
H30A C30 H30C 109.5 . . ?
H30B C30 H30C 109.5 . . ?
C28 C31 H31A 108.8 . . ?
C28 C31 H31B 108.8 . . ?
H31A C31 H31B 107.6 . . ?
C32 C31 C28 114.00(11) . . ?
C32 C31 H31A 108.8 . . ?
C32 C31 H31B 108.8 . . ?
C31 C32 H32A 109.5 . . ?
C31 C32 H32B 109.5 . . ?
C31 C32 H32C 109.5 . . ?
H32A C32 H32B 109.5 . . ?
H32A C32 H32C 109.5 . . ?
H32B C32 H32C 109.5 . . ?
C27 C33 H33 106.5 . . ?
C27 C33 C34 112.49(11) . . ?
C27 C33 C36 112.17(10) . . ?
C34 C33 H33 106.5 . . ?
C36 C33 H33 106.5 . . ?
C36 C33 C34 112.23(11) . . ?
C33 C34 H34A 108.8 . . ?
C33 C34 H34B 108.8 . . ?
H34A C34 H34B 107.7 . . ?
C35 C34 C33 113.87(14) . . ?
C35 C34 H34A 108.8 . . ?
C35 C34 H34B 108.8 . . ?
C34 C35 H35A 109.5 . . ?
C34 C35 H35B 109.5 . . ?
C34 C35 H35C 109.5 . . ?
H35A C35 H35B 109.5 . . ?
H35A C35 H35C 109.5 . . ?
H35B C35 H35C 109.5 . . ?
C33 C36 H36A 108.8 . . ?
C33 C36 H36B 108.8 . . ?
H36A C36 H36B 107.7 . . ?
C37 C36 C33 113.77(11) . . ?
C37 C36 H36A 108.8 . . ?
C37 C36 H36B 108.8 . . ?
C36 C37 H37A 109.5 . . ?
C36 C37 H37B 109.5 . . ?
C36 C37 H37C 109.5 . . ?
H37A C37 H37B 109.5 . . ?
H37A C37 H37C 109.5 . . ?
H37B C37 H37C 109.5 . . ?
Ca1 C38 H38 118.0(10) . . ?
C39 C38 Ca1 87.78(8) . . ?
C39 C38 H38 119.7(10) . . ?
C39 C38 C42 120.73(12) . 7_656 ?
C42 C38 Ca1 74.68(7) 7_656 . ?
C42 C38 H38 118.5(10) 7_656 . ?
Ca1 C39 Ca1 151.49(5) . 7_656 ?
C38 C39 Ca1 132.53(8) . 7_656 ?
C38 C39 Ca1 63.46(7) . . ?
C38 C39 C39 118.04(14) . 7_656 ?
C38 C39 C40 124.06(12) . . ?
C39 C39 Ca1 75.27(9) 7_656 7_656 ?
C39 C39 Ca1 76.23(9) 7_656 . ?
C40 C39 Ca1 64.31(6) . 7_656 ?
C40 C39 Ca1 131.78(8) . . ?
C40 C39 C39 117.89(14) . 7_656 ?
Ca1 C40 H40 123.0(9) 7_656 . ?
C39 C40 Ca1 86.95(7) . 7_656 ?
C39 C40 H40 117.8(9) . . ?
C39 C40 C41 120.56(12) . . ?
C41 C40 Ca1 74.40(7) . 7_656 ?
C41 C40 H40 119.7(9) . . ?
Ca1 C41 H41 123.7(10) 7_656 . ?
C40 C41 Ca1 74.53(7) . 7_656 ?
C40 C41 H41 118.7(10) . . ?
C42 C41 Ca1 74.32(8) . 7_656 ?
C42 C41 C40 119.92(12) . . ?
C42 C41 H41 121.4(10) . . ?
Ca1 C42 H42 120.3(11) 7_656 . ?
C38 C42 Ca1 73.78(7) 7_656 7_656 ?
C38 C42 H42 121.6(10) 7_656 . ?
C41 C42 Ca1 75.84(8) . 7_656 ?
C41 C42 C38 119.37(12) . 7_656 ?
C41 C42 H42 119.0(10) . . ?

loop_
_geom_bond_atom_site_label_1
_geom_bond_atom_site_label_2
_geom_bond_distance
_geom_bond_site_symmetry_2
_geom_bond_publ_flag
Ca1 N1 2.3298(10) . ?
Ca1 N2 2.3647(10) . ?
Ca1 C38 2.6419(13) . ?
Ca1 C39 2.9509(12) . ?
Ca1 C39 2.9635(12) 7_656 ?
Ca1 C40 2.6744(12) 7_656 ?
Ca1 C41 2.6726(13) 7_656 ?
Ca1 C42 2.6537(13) 7_656 ?
N1 C2 1.3264(16) . ?
N1 C6 1.4336(15) . ?
N2 C4 1.3270(16) . ?
N2 C22 1.4346(15) . ?
C1 H1A 0.9800 . ?
C1 H1B 0.9800 . ?
C1 H1C 0.9800 . ?
C1 C2 1.5193(16) . ?
C2 C3 1.4059(17) . ?
C3 H3 0.966(16) . ?
C3 C4 1.4111(17) . ?
C4 C5 1.5205(16) . ?
C5 H5A 0.9800 . ?
C5 H5B 0.9800 . ?
C5 H5C 0.9800 . ?
C6 C7 1.4105(17) . ?
C6 C11 1.4144(17) . ?
C7 C8 1.4006(18) . ?
C7 C12 1.5248(17) . ?
C8 H8 0.9500 . ?
C8 C9 1.3802(19) . ?
C9 H9 0.9500 . ?
C9 C10 1.3920(19) . ?
C10 H10 0.9500 . ?
C10 C11 1.3944(18) . ?
C11 C17 1.5267(17) . ?
C12 H12 1.0000 . ?
C12 C13 1.5372(18) . ?
C12 C15 1.5430(18) . ?
C13 H13A 0.9900 . ?
C13 H13B 0.9900 . ?
C13 C14 1.525(2) . ?
C14 H14A 0.9800 . ?
C14 H14B 0.9800 . ?
C14 H14C 0.9800 . ?
C15 H15A 0.9900 . ?
C15 H15B 0.9900 . ?
C15 C16 1.5235(19) . ?
C16 H16A 0.9800 . ?
C16 H16B 0.9800 . ?
C16 H16C 0.9800 . ?
C17 H17 1.0000 . ?
C17 C18 1.5433(17) . ?
C17 C20 1.5332(17) . ?
C18 H18A 0.9900 . ?
C18 H18B 0.9900 . ?
C18 C19 1.5255(19) . ?
C19 H19A 0.9800 . ?
C19 H19B 0.9800 . ?
C19 H19C 0.9800 . ?
C20 H20A 0.9900 . ?
C20 H20B 0.9900 . ?
C20 C21 1.5242(19) . ?
C21 H21A 0.9800 . ?
C21 H21B 0.9800 . ?
C21 H21C 0.9800 . ?
C22 C23 1.4172(17) . ?
C22 C27 1.4080(17) . ?
C23 C24 1.3907(18) . ?
C23 C28 1.5232(17) . ?
C24 H24 0.9500 . ?
C24 C25 1.3884(19) . ?
C25 H25 0.9500 . ?
C25 C26 1.386(2) . ?
C26 H26 0.9500 . ?
C26 C27 1.3971(18) . ?
C27 C33 1.5271(17) . ?
C28 H28 1.0000 . ?
C28 C29 1.5485(17) . ?
C28 C31 1.5358(17) . ?
C29 H29A 0.9900 . ?
C29 H29B 0.9900 . ?
C29 C30 1.521(2) . ?
C30 H30A 0.9800 . ?
C30 H30B 0.9800 . ?
C30 H30C 0.9800 . ?
C31 H31A 0.9900 . ?
C31 H31B 0.9900 . ?
C31 C32 1.5215(19) . ?
C32 H32A 0.9800 . ?
C32 H32B 0.9800 . ?
C32 H32C 0.9800 . ?
C33 H33 1.0000 . ?
C33 C34 1.5400(18) . ?
C33 C36 1.5361(17) . ?
C34 H34A 0.9900 . ?
C34 H34B 0.9900 . ?
C34 C35 1.520(3) . ?
C35 H35A 0.9800 . ?
C35 H35B 0.9800 . ?
C35 H35C 0.9800 . ?
C36 H36A 0.9900 . ?
C36 H36B 0.9900 . ?
C36 C37 1.5283(19) . ?
C37 H37A 0.9800 . ?
C37 H37B 0.9800 . ?
C37 H37C 0.9800 . ?
C38 C39 1.4208(18) . ?
C38 H38 0.945(17) . ?
C38 C42 1.4393(19) 7_656 ?
C39 C39 1.456(2) 7_656 ?
C39 C40 1.4273(18) . ?
C40 H40 0.981(17) . ?
C40 C41 1.4319(19) . ?
C41 H41 1.010(18) . ?
C41 C42 1.372(2) . ?
C42 H42 0.973(18) . ?

loop_
_geom_torsion_atom_site_label_1
_geom_torsion_atom_site_label_2
_geom_torsion_atom_site_label_3
_geom_torsion_atom_site_label_4
_geom_torsion
_geom_torsion_site_symmetry_1
_geom_torsion_site_symmetry_2
_geom_torsion_site_symmetry_3
_geom_torsion_site_symmetry_4
_geom_torsion_publ_flag
Ca1 N1 C2 C1 -171.88(8) . . . . ?
Ca1 N1 C2 C3 8.96(17) . . . . ?
Ca1 N1 C6 C7 81.46(12) . . . . ?
Ca1 N1 C6 C11 -97.04(11) . . . . ?
Ca1 N2 C4 C3 -8.34(18) . . . . ?
Ca1 N2 C4 C5 171.31(8) . . . . ?
Ca1 N2 C22 C23 -89.43(11) . . . . ?
Ca1 N2 C22 C27 84.14(12) . . . . ?
Ca1 C38 C39 Ca1 151.02(8) . . . 7_656 ?
Ca1 C38 C39 C39 55.42(14) . . . 7_656 ?
Ca1 C38 C39 C40 -124.15(11) . . . . ?
Ca1 C39 C40 Ca1 151.38(8) . . . 7_656 ?
Ca1 C39 C40 C41 81.52(15) . . . . ?
Ca1 C39 C40 C41 -69.86(10) 7_656 . . . ?
Ca1 C40 C41 C42 -61.13(11) 7_656 . . . ?
Ca1 C41 C42 C38 -61.80(11) 7_656 . . 7_656 ?
N1 C2 C3 C4 6.4(2) . . . . ?
N1 C6 C7 C8 -176.51(11) . . . . ?
N1 C6 C7 C12 6.76(17) . . . . ?
N1 C6 C11 C10 175.80(11) . . . . ?
N1 C6 C11 C17 -5.97(16) . . . . ?
N2 C22 C23 C24 177.49(11) . . . . ?
N2 C22 C23 C28 4.65(16) . . . . ?
N2 C22 C27 C26 -177.25(11) . . . . ?
N2 C22 C27 C33 1.03(17) . . . . ?
C1 C2 C3 C4 -172.74(12) . . . . ?
C2 N1 C6 C7 -99.40(13) . . . . ?
C2 N1 C6 C11 82.09(14) . . . . ?
C2 C3 C4 N2 -6.6(2) . . . . ?
C2 C3 C4 C5 173.75(12) . . . . ?
C4 N2 C22 C23 81.14(14) . . . . ?
C4 N2 C22 C27 -105.30(13) . . . . ?
C6 N1 C2 C1 9.15(16) . . . . ?
C6 N1 C2 C3 -170.00(11) . . . . ?
C6 C7 C8 C9 0.14(19) . . . . ?
C6 C7 C12 C13 127.36(12) . . . . ?
C6 C7 C12 C15 -104.50(13) . . . . ?
C6 C11 C17 C18 88.68(13) . . . . ?
C6 C11 C17 C20 -142.36(11) . . . . ?
C7 C6 C11 C10 -2.69(18) . . . . ?
C7 C6 C11 C17 175.54(11) . . . . ?
C7 C8 C9 C10 -1.4(2) . . . . ?
C7 C12 C13 C14 -173.40(11) . . . . ?
C7 C12 C15 C16 -67.02(15) . . . . ?
C8 C7 C12 C13 -49.27(16) . . . . ?
C8 C7 C12 C15 78.87(15) . . . . ?
C8 C9 C10 C11 0.7(2) . . . . ?
C9 C10 C11 C6 1.37(19) . . . . ?
C9 C10 C11 C17 -176.82(12) . . . . ?
C10 C11 C17 C18 -93.16(14) . . . . ?
C10 C11 C17 C20 35.80(16) . . . . ?
C11 C6 C7 C8 1.95(18) . . . . ?
C11 C6 C7 C12 -174.78(11) . . . . ?
C11 C17 C18 C19 69.04(14) . . . . ?
C11 C17 C20 C21 168.89(11) . . . . ?
C12 C7 C8 C9 176.87(12) . . . . ?
C13 C12 C15 C16 60.31(15) . . . . ?
C15 C12 C13 C14 58.40(16) . . . . ?
C18 C17 C20 C21 -62.66(15) . . . . ?
C20 C17 C18 C19 -59.91(15) . . . . ?
C22 N2 C4 C3 -177.21(11) . . . . ?
C22 N2 C4 C5 2.44(17) . . . . ?
C22 C23 C24 C25 -1.26(19) . . . . ?
C22 C23 C28 C29 75.97(13) . . . . ?
C22 C23 C28 C31 -159.73(11) . . . . ?
C22 C27 C33 C34 85.01(15) . . . . ?
C22 C27 C33 C36 -147.34(12) . . . . ?
C23 C22 C27 C26 -3.81(18) . . . . ?
C23 C22 C27 C33 174.48(11) . . . . ?
C23 C24 C25 C26 -1.5(2) . . . . ?
C23 C28 C29 C30 -141.35(12) . . . . ?
C23 C28 C31 C32 64.82(15) . . . . ?
C24 C23 C28 C29 -96.62(14) . . . . ?
C24 C23 C28 C31 27.67(17) . . . . ?
C24 C25 C26 C27 1.6(2) . . . . ?
C25 C26 C27 C22 1.00(19) . . . . ?
C25 C26 C27 C33 -177.26(12) . . . . ?
C26 C27 C33 C34 -96.76(15) . . . . ?
C26 C27 C33 C36 30.89(16) . . . . ?
C27 C22 C23 C24 3.96(17) . . . . ?
C27 C22 C23 C28 -168.89(11) . . . . ?
C27 C33 C34 C35 67.54(17) . . . . ?
C27 C33 C36 C37 172.98(11) . . . . ?
C28 C23 C24 C25 171.34(12) . . . . ?
C29 C28 C31 C32 -172.06(11) . . . . ?
C31 C28 C29 C30 91.33(14) . . . . ?
C34 C33 C36 C37 -59.23(15) . . . . ?
C36 C33 C34 C35 -60.08(17) . . . . ?
C38 C39 C40 Ca1 -125.46(11) . . . 7_656 ?
C38 C39 C40 C41 164.67(12) . . . . ?
C39 C39 C40 Ca1 54.97(13) 7_656 . . 7_656 ?
C39 C39 C40 C41 -14.9(2) 7_656 . . . ?
C39 C40 C41 Ca1 76.76(11) . . . 7_656 ?
C39 C40 C41 C42 15.63(18) . . . . ?
C40 C41 C42 Ca1 61.24(11) . . . 7_656 ?
C40 C41 C42 C38 -0.56(19) . . . 7_656 ?
C42 C38 C39 Ca1 80.33(15) 7_656 . . 7_656 ?
C42 C38 C39 Ca1 -70.69(11) 7_656 . . . ?
C42 C38 C39 C39 -15.3(2) 7_656 . . 7_656 ?
C42 C38 C39 C40 165.16(12) 7_656 . . . ?

loop_
_exptl_oxdiff_crystal_face_indexfrac_h
_exptl_oxdiff_crystal_face_indexfrac_k
_exptl_oxdiff_crystal_face_indexfrac_l
_exptl_oxdiff_crystal_face_x
_exptl_oxdiff_crystal_face_y
_exptl_oxdiff_crystal_face_z
-0.9970 0.9990 1.0020 0.0547 -0.0860 0.1063
-0.9946 -1.0006 1.0004 0.0636 -0.1091 -0.0753
1.9903 1.0013 -2.0016 -0.1227 0.2067 0.0597
1.0020 -2.0001 -0.0024 0.0367 0.0204 -0.1857
11.7605 8.6478 0.0339 0.2913 0.6097 0.7372
1.9954 0.0003 -1.0020 -0.0314 0.1410 -0.0197
-2.0081 1.0034 -1.9985 -0.2338 0.0328 0.0764
1.0035 -0.0018 0.9997 0.1147 -0.0107 0.0072
-1.0049 -1.9964 -2.0018 -0.1926 0.0417 -0.2001
-0.7457 6.0475 8.0655 0.6517 -0.3996 0.6447
-11.6902 2.6324 -7.3673 -0.9763 -0.0776 0.2022
-7.6538 -6.8144 -6.5117 -0.7472 -0.0585 -0.6620
17.5469 -4.5743 0.2640 0.5318 0.6948 -0.4842
-18.7608 -2.3025 -1.0416 -0.6021 -0.7853 -0.1440
-17.1994 4.9822 -0.2062 -0.5189 -0.6781 0.5205
-17.6367 4.1489 1.4934 -0.3799 -0.7990 0.4661
-19.1716 -0.3216 1.1875 -0.4291 -0.9011 0.0631
-18.2156 0.5280 3.2230 -0.2297 -0.9601 0.1597
9.2695 5.0250 7.2307 0.8626 0.0689 0.5012
-10.1531 6.9453 -5.4984 -0.7908 -0.0621 0.6089
-14.6335 1.3113 -6.2250 -0.9531 -0.2828 0.1075
-2.0019 -0.9974 -0.9997 -0.1379 -0.0443 -0.0938
13.7852 2.3807 6.4458 0.9320 0.2769 0.2336
0.5657 -2.6065 9.4326 0.8457 -0.5174 -0.1305
2.6928 -10.2684 -2.9862 -0.1379 0.1596 -0.9775
